data_1537453
loop_
_publ_author_name
'Iskhakova, L.D.'
'Rybakov, V.B.'

_publ_section_title
;
 Crystal structure of Li2 Mg Si O4
;
_journal_name_full Kristallografiya
_journal_page_first 44
_journal_page_last 48
_journal_volume 48
_journal_year 2003
_chemical_formula_sum 'Li2 Mg O4 Si'
_chemical_name_systematic 'Li2 Mg (Si O4)'
_space_group_IT_number 14
_symmetry_space_group_name_Hall '-P 2yn'
_symmetry_space_group_name_H-M 'P 1 21/n 1'
_cell_angle_alpha 90
_cell_angle_beta 90.46
_cell_angle_gamma 90
_cell_formula_units_Z 4
_cell_length_a 4.9924
_cell_length_b 10.681
_cell_length_c 6.2889
_cell_volume 335.337
_citation_journal_id_ASTM KRISAJ
_cod_data_source_file Iskhakova_KRISAJ_2003_420.cif
_cod_data_source_block Li2Mg1O4Si1
_cod_original_cell_volume 335.3374
_cod_original_sg_symbol_Hall '-P 2ybc (x-z,y,z)'
_cod_original_formula_sum 'Li2 Mg1 O4 Si1'
_cod_database_code 1537453

loop_
_symmetry_equiv_pos_as_xyz
x,y,z
-x+1/2,y+1/2,-z+1/2
-x,-y,-z
x-1/2,-y-1/2,z-1/2

loop_
_atom_site_label
_atom_site_type_symbol
_atom_site_fract_x
_atom_site_fract_y
_atom_site_fract_z
_atom_site_occupancy
_atom_site_U_iso_or_equiv
Mg2 Mg+2 0.1927 0.1639 0.499 0.2 0.0
Li1 Li+1 0.1917 0.1646 0.0014 0.22 0.0
O4 O-2 0.2921 0.3398 0.0421 1 0.0
Li3 Li+1 0.2917 0.4253 0.7596 0.98 0.0
O2 O-2 0.2112 0.0577 0.2514 1 0.0
O3 O-2 0.2947 0.3408 0.4666 1 0.0
Si1 Si+4 0.1857 0.4131 0.2584 1 0.0
Mg1 Mg+2 0.1917 0.1646 0.0014 0.78 0.0
O1 O-2 0.8586 0.4087 0.2549 1 0.0
Mg3 Mg+2 0.2917 0.4253 0.7596 0.02 0.0
Li2 Li+1 0.1927 0.1639 0.499 0.8 0.0
